data_4313064
loop_
_publ_author_name
'Myunghyun Paik Suh'
'Hye Jin Choi'
'Soon Mog So'
'B. Moon Kim'

_publ_contact_author_address
;
School of Chemistry and Molecular Engineering, 
Center for Molecular Catalysis, 
Seoul National University, Seoul 151-747, 
Republic of Korea. Fax: 82-2-886-8516; 
E-mail: mpsuh@snu.ac.kr
;
_publ_contact_author_name 'Myunghyun Paik Suh'
_publ_section_title
;
 A New Metal-Organic Open Framework Consisting of Threefold Parallel
 Interwoven (6,3) Nets
;
_journal_name_full 'Inorganic Chemistry'
_journal_page_first 676
_journal_page_last 678
_journal_paper_doi 10.1021/ic025983a
_journal_volume 42
_journal_year 2003
_chemical_formula_sum 'C126 H140 N18 Ni3 O16'
_chemical_formula_weight 2338.68
_chemical_name_systematic
;
 ?
;
_space_group_IT_number 14
_symmetry_cell_setting monoclinic
_symmetry_space_group_name_Hall '-P 2ybc'
_symmetry_space_group_name_H-M 'P 1 21/c 1'
_atom_sites_solution_hydrogens geom
_atom_sites_solution_primary direct
_atom_sites_solution_secondary difmap
_audit_creation_method SHELXL-97
_cell_angle_alpha 90.000(5)
_cell_angle_beta 96.183(5)
_cell_angle_gamma 90.000(5)
_cell_formula_units_Z 2
_cell_length_a 9.424(5)
_cell_length_b 40.582(5)
_cell_length_c 15.819(5)
_cell_measurement_temperature 293(2)
_cell_volume 6015(4)
_computing_structure_refinement 'SHELXL-97 (Sheldrick, 1997)'
_diffrn_ambient_temperature 293(2)
_diffrn_measured_fraction_theta_full 0.516
_diffrn_measured_fraction_theta_max 0.516
_diffrn_radiation_monochromator graphite
_diffrn_radiation_source 'fine-focus sealed tube'
_diffrn_radiation_type MoK\a
_diffrn_radiation_wavelength 0.71069
_diffrn_reflns_av_R_equivalents 0.0335
_diffrn_reflns_av_sigmaI/netI 0.1315
_diffrn_reflns_limit_h_max 9
_diffrn_reflns_limit_h_min -9
_diffrn_reflns_limit_k_max 46
_diffrn_reflns_limit_k_min -45
_diffrn_reflns_limit_l_max 19
_diffrn_reflns_limit_l_min -19
_diffrn_reflns_number 8427
_diffrn_reflns_theta_full 25.90
_diffrn_reflns_theta_max 25.90
_diffrn_reflns_theta_min 3.14
_exptl_absorpt_coefficient_mu 0.536
_exptl_crystal_density_diffrn 1.291
_exptl_crystal_density_method 'not measured'
_exptl_crystal_F_000 2468
_exptl_crystal_size_max 0.4
_exptl_crystal_size_mid 0.2
_exptl_crystal_size_min 0.2
_refine_diff_density_max 0.853
_refine_diff_density_min -0.257
_refine_diff_density_rms 0.054
_refine_ls_extinction_method none
_refine_ls_goodness_of_fit_ref 0.928
_refine_ls_hydrogen_treatment mixed
_refine_ls_matrix_type full
_refine_ls_number_parameters 718
_refine_ls_number_reflns 6055
_refine_ls_number_restraints 21
_refine_ls_restrained_S_all 1.177
_refine_ls_R_factor_all 0.1304
_refine_ls_R_factor_gt 0.0534
_refine_ls_shift/su_max 0.027
_refine_ls_shift/su_mean 0.003
_refine_ls_structure_factor_coef Fsqd
_refine_ls_weighting_details 'calc w=1/[\s^2^(Fo^2^)+(0.0744P)^2^+0.0000P] where P=(Fo^2^+2Fc^2^)/3'
_refine_ls_weighting_scheme calc
_refine_ls_wR_factor_gt 0.1235
_refine_ls_wR_factor_ref 0.1385
_reflns_number_gt 3015
_reflns_number_total 6055
_reflns_threshold_expression >2sigma(I)
_cod_data_source_file ic025983a-6_s2.cif
_cod_data_source_block '[Ni(C10H24N4)]3[C33H15O6]2(C5H5N)6(H2O)4'
_cod_database_code 4313064

loop_
_symmetry_equiv_pos_as_xyz
'x, y, z'
'-x, y+1/2, -z+1/2'
'-x, -y, -z'
'x, -y-1/2, z-1/2'

loop_
_atom_site_label
_atom_site_type_symbol
_atom_site_fract_x
_atom_site_fract_y
_atom_site_fract_z
_atom_site_U_iso_or_equiv
_atom_site_adp_type
_atom_site_occupancy
_atom_site_symmetry_multiplicity
_atom_site_calc_flag
_atom_site_refinement_flags
_atom_site_disorder_assembly
_atom_site_disorder_group
Ni1 Ni 2.0000 0.5000 -0.5000 0.0569(5) Uani 1 2 d S . .
N1 N 1.9840(9) 0.54847(17) -0.4669(6) 0.085(2) Uani 1 1 d . . .
H1 H 2.0521 0.5595 -0.4922 0.101 Uiso 1 1 calc R . .
N2 N 1.8321(7) 0.5098(3) -0.5900(5) 0.099(3) Uani 1 1 d . . .
H2 H 1.7521 0.5022 -0.5688 0.119 Uiso 1 1 calc R . .
C1 C 1.8197(11) 0.5457(4) -0.5943(8) 0.136(5) Uani 1 1 d . . .
H1A H 1.7246 0.5517 -0.6190 0.163 Uiso 1 1 calc R . .
H1B H 1.8878 0.5544 -0.6303 0.163 Uiso 1 1 calc R . .
C2 C 1.8483(14) 0.5603(3) -0.5053(9) 0.129(4) Uani 1 1 d . . .
H2A H 1.8496 0.5842 -0.5086 0.155 Uiso 1 1 calc R . .
H2B H 1.7735 0.5538 -0.4712 0.155 Uiso 1 1 calc R . .
C3 C 2.0051(14) 0.5570(3) -0.3771(8) 0.119(4) Uani 1 1 d . . .
H3A H 1.9280 0.5479 -0.3484 0.143 Uiso 1 1 calc R . .
H3B H 2.0041 0.5807 -0.3707 0.143 Uiso 1 1 calc R . .
C4 C 2.1474(17) 0.5433(4) -0.3372(8) 0.145(6) Uani 1 1 d . . .
H4A H 2.2209 0.5506 -0.3714 0.174 Uiso 1 1 calc R . .
H4B H 2.1680 0.5532 -0.2814 0.174 Uiso 1 1 calc R . .
C5 C 2.1603(11) 0.5071(4) -0.3271(6) 0.136(5) Uani 1 1 d . . .
H5A H 2.0787 0.4989 -0.3011 0.163 Uiso 1 1 calc R . .
H5B H 2.2455 0.5021 -0.2894 0.163 Uiso 1 1 calc R . .
C23 C 1.4241(8) 0.47746(18) -0.1216(5) 0.054(2) Uani 1 1 d . . .
C24 C 1.5133(7) 0.4747(2) -0.1897(5) 0.0437(19) Uani 1 1 d . . .
C25 C 1.5524(8) 0.4444(2) -0.2180(5) 0.064(2) Uani 1 1 d . . .
H25 H 1.5190 0.4256 -0.1930 0.077 Uiso 1 1 calc R . .
C26 C 1.6401(8) 0.4408(2) -0.2827(5) 0.064(2) Uani 1 1 d . . .
H26 H 1.6641 0.4199 -0.3007 0.076 Uiso 1 1 calc R . .
C27 C 1.6909(7) 0.4684(2) -0.3199(5) 0.049(2) Uani 1 1 d . . .
C28 C 1.6530(8) 0.4986(2) -0.2925(5) 0.063(2) Uani 1 1 d . . .
H28 H 1.6885 0.5173 -0.3169 0.076 Uiso 1 1 calc R . .
C29 C 1.5629(7) 0.5023(2) -0.2294(5) 0.054(2) Uani 1 1 d . . .
H29 H 1.5358 0.5233 -0.2136 0.065 Uiso 1 1 calc R . .
C30 C 1.7876(8) 0.4635(3) -0.3895(5) 0.065(2) Uani 1 1 d . . .
O1 O 1.8078(7) 0.43624(18) -0.4178(4) 0.114(3) Uani 1 1 d . . .
O2 O 1.8490(5) 0.49008(15) -0.4115(3) 0.0699(16) Uani 1 1 d . . .
Ni2 Ni 0.55166(9) 0.22953(2) 0.27999(5) 0.0521(4) Uani 1 1 d . . .
N3 N 0.3816(6) 0.24588(18) 0.1991(4) 0.0635(18) Uani 1 1 d . . .
H3 H 0.3026 0.2352 0.2131 0.076 Uiso 1 1 calc R . .
N4 N 0.5965(7) 0.19898(17) 0.1822(4) 0.0646(19) Uani 1 1 d . . .
H4 H 0.6653 0.2094 0.1559 0.077 Uiso 1 1 calc R . .
N5 N 0.7231(6) 0.21358(17) 0.3606(4) 0.0648(18) Uani 1 1 d . . .
H5 H 0.8017 0.2240 0.3449 0.078 Uiso 1 1 calc R . .
N6 N 0.5117(7) 0.26038(16) 0.3793(4) 0.0587(18) Uani 1 1 d . . .
H6 H 0.4453 0.2499 0.4072 0.070 Uiso 1 1 calc R . .
C6 C 0.4518(10) 0.2926(2) 0.3560(5) 0.078(3) Uani 1 1 d . . .
H6A H 0.5260 0.3060 0.3351 0.094 Uiso 1 1 calc R . .
H6B H 0.4247 0.3032 0.4069 0.094 Uiso 1 1 calc R . .
C7 C 0.3252(9) 0.2926(2) 0.2903(7) 0.086(3) Uani 1 1 d . . .
H7A H 0.2872 0.3148 0.2852 0.103 Uiso 1 1 calc R . .
H7B H 0.2521 0.2787 0.3104 0.103 Uiso 1 1 calc R . .
C8 C 0.3533(8) 0.2808(3) 0.2026(6) 0.082(3) Uani 1 1 d . . .
H8A H 0.2710 0.2859 0.1625 0.098 Uiso 1 1 calc R . .
H8B H 0.4344 0.2927 0.1851 0.098 Uiso 1 1 calc R . .
C9 C 0.4128(8) 0.2332(2) 0.1144(5) 0.071(3) Uani 1 1 d . . .
H9A H 0.3261 0.2334 0.0754 0.086 Uiso 1 1 calc R . .
H9B H 0.4820 0.2475 0.0915 0.086 Uiso 1 1 calc R . .
C10 C 0.4699(10) 0.1991(2) 0.1224(5) 0.076(3) Uani 1 1 d . . .
H10A H 0.3988 0.1845 0.1420 0.091 Uiso 1 1 calc R . .
H10B H 0.4927 0.1914 0.0675 0.091 Uiso 1 1 calc R . .
C11 C 0.6518(9) 0.1661(2) 0.2038(5) 0.079(3) Uani 1 1 d . . .
H11A H 0.6806 0.1558 0.1530 0.095 Uiso 1 1 calc R . .
H11B H 0.5758 0.1528 0.2231 0.095 Uiso 1 1 calc R . .
C12 C 0.7794(9) 0.1661(2) 0.2730(7) 0.092(3) Uani 1 1 d . . .
H12A H 0.8154 0.1437 0.2793 0.110 Uiso 1 1 calc R . .
H12B H 0.8543 0.1795 0.2531 0.110 Uiso 1 1 calc R . .
C13 C 0.7519(9) 0.1785(2) 0.3599(6) 0.085(3) Uani 1 1 d . . .
H13A H 0.6712 0.1668 0.3784 0.102 Uiso 1 1 calc R . .
H13B H 0.8346 0.1738 0.4001 0.102 Uiso 1 1 calc R . .
C14 C 0.7005(8) 0.2260(3) 0.4465(5) 0.081(3) Uani 1 1 d . . .
H14A H 0.7900 0.2260 0.4830 0.097 Uiso 1 1 calc R . .
H14B H 0.6335 0.2120 0.4720 0.097 Uiso 1 1 calc R . .
C15 C 0.6432(10) 0.2601(2) 0.4370(5) 0.080(3) Uani 1 1 d . . .
H15A H 0.6244 0.2685 0.4921 0.096 Uiso 1 1 calc R . .
H15B H 0.7132 0.2743 0.4149 0.096 Uiso 1 1 calc R . .
C41 C 1.0241(8) 0.3983(2) 0.1515(5) 0.058(2) Uani 1 1 d . . .
C42 C 0.9649(9) 0.3664(2) 0.1665(5) 0.055(2) Uani 1 1 d . . .
C43 C 1.0260(8) 0.3380(3) 0.1369(5) 0.068(2) Uani 1 1 d . . .
H43 H 1.1101 0.3399 0.1115 0.082 Uiso 1 1 calc R . .
C44 C 0.9666(8) 0.3073(2) 0.1438(5) 0.060(2) Uani 1 1 d . . .
H44 H 1.0093 0.2890 0.1218 0.072 Uiso 1 1 calc R . .
C45 C 0.8425(8) 0.3035(2) 0.1837(4) 0.048(2) Uani 1 1 d . . .
C46 C 0.7808(8) 0.3314(3) 0.2137(5) 0.071(2) Uani 1 1 d . . .
H46 H 0.6982 0.3293 0.2406 0.085 Uiso 1 1 calc R . .
C47 C 0.8387(9) 0.3626(2) 0.2048(5) 0.071(2) Uani 1 1 d . . .
H47 H 0.7935 0.3810 0.2245 0.086 Uiso 1 1 calc R . .
C48 C 0.7747(9) 0.2698(2) 0.1938(5) 0.051(2) Uani 1 1 d . . .
O5 O 0.8237(5) 0.24607(14) 0.1563(3) 0.0726(17) Uani 1 1 d . . .
O6 O 0.6729(6) 0.26929(12) 0.2386(3) 0.0680(16) Uani 1 1 d . . .
C16 C 1.2611(7) 0.4825(2) 0.0039(4) 0.0394(18) Uani 1 1 d . . .
C17 C 1.2109(7) 0.51186(18) 0.0302(4) 0.0405(18) Uani 1 1 d . . .
H17 H 1.2404 0.5314 0.0067 0.049 Uiso 1 1 calc R . .
C18 C 1.1162(7) 0.5130(2) 0.0916(4) 0.0410(19) Uani 1 1 d . . .
C19 C 1.0772(6) 0.4841(2) 0.1275(4) 0.0436(19) Uani 1 1 d . . .
H19 H 1.0172 0.4850 0.1705 0.052 Uiso 1 1 calc R . .
C20 C 1.1243(8) 0.4537(2) 0.1020(4) 0.0455(19) Uani 1 1 d . . .
C21 C 1.2207(7) 0.45345(19) 0.0406(4) 0.0418(19) Uani 1 1 d . . .
H21 H 1.2582 0.4335 0.0243 0.050 Uiso 1 1 calc R . .
C22 C 1.3515(8) 0.48043(17) -0.0647(5) 0.050(2) Uani 1 1 d . . .
C31 C 1.0566(8) 0.5448(2) 0.1154(4) 0.050(2) Uani 1 1 d . . .
C40 C 1.0736(8) 0.4239(2) 0.1339(4) 0.051(2) Uani 1 1 d . . .
C32 C 0.9989(8) 0.5697(2) 0.1288(4) 0.049(2) Uani 1 1 d . . .
C33 C 0.9223(7) 0.5998(2) 0.1344(5) 0.0450(19) Uani 1 1 d . . .
C34 C 0.9398(7) 0.6248(2) 0.0788(5) 0.059(2) Uani 1 1 d . . .
H34 H 1.0063 0.6225 0.0398 0.071 Uiso 1 1 calc R . .
C35 C 0.8618(8) 0.6530(2) 0.0791(5) 0.060(2) Uani 1 1 d . . .
H35 H 0.8760 0.6694 0.0397 0.072 Uiso 1 1 calc R . .
C36 C 0.7621(7) 0.65830(19) 0.1361(5) 0.0427(19) Uani 1 1 d . . .
C37 C 0.7464(8) 0.6335(2) 0.1923(5) 0.069(2) Uani 1 1 d . . .
H37 H 0.6802 0.6358 0.2314 0.083 Uiso 1 1 calc R . .
C38 C 0.8260(9) 0.6049(2) 0.1929(5) 0.074(3) Uani 1 1 d . . .
H38 H 0.8145 0.5888 0.2334 0.089 Uiso 1 1 calc R . .
C39 C 0.6698(8) 0.6894(2) 0.1325(6) 0.053(2) Uani 1 1 d . . .
O3 O 0.6929(5) 0.71096(14) 0.0786(3) 0.0731(17) Uani 1 1 d . . .
O4 O 0.5780(5) 0.69048(12) 0.1841(3) 0.0641(15) Uani 1 1 d . . .
OW1 O 0.0832(6) 0.22532(15) 0.2347(4) 0.106(2) Uani 1 1 d . . .
OW2 O 0.0436(6) 0.24025(15) 0.4122(4) 0.121(2) Uani 1 1 d . . .
N7 N 0.5148(17) 0.0914(5) 0.6541(8) 0.163(5) Uani 1 1 d D . .
C49 C 0.4468(15) 0.1217(5) 0.6375(13) 0.149(5) Uani 1 1 d D . .
H49 H 0.3936 0.1316 0.6767 0.179 Uiso 1 1 calc R . .
C50 C 0.4619(17) 0.1354(4) 0.5642(15) 0.139(5) Uani 1 1 d D . .
H50 H 0.4148 0.1553 0.5531 0.167 Uiso 1 1 calc R . .
C51 C 0.538(2) 0.1240(6) 0.5029(11) 0.180(7) Uani 1 1 d D . .
H51 H 0.5469 0.1344 0.4515 0.216 Uiso 1 1 calc R . .
C52 C 0.5946(19) 0.0964(5) 0.5267(13) 0.186(7) Uani 1 1 d D . .
H52 H 0.6493 0.0869 0.4877 0.223 Uiso 1 1 calc R . .
C53 C 0.5886(14) 0.0787(3) 0.5995(13) 0.126(4) Uani 1 1 d D . .
H53 H 0.6355 0.0586 0.6087 0.152 Uiso 1 1 calc R . .
N8 N 0.0244(11) 0.1944(3) 0.9803(8) 0.145(4) Uani 1 1 d D . .
C54 C 0.0508(15) 0.1847(5) 1.0585(10) 0.177(8) Uani 1 1 d D . .
H54 H 0.1089 0.1979 1.0958 0.213 Uiso 1 1 calc R . .
C55 C -0.0002(19) 0.1570(5) 1.0887(13) 0.164(8) Uani 1 1 d D . .
H55 H 0.0216 0.1516 1.1458 0.197 Uiso 1 1 calc R . .
C56 C -0.084(2) 0.1365(5) 1.0366(14) 0.177(10) Uani 1 1 d D . .
H56 H -0.1220 0.1170 1.0549 0.212 Uiso 1 1 calc R . .
C57 C -0.1054(16) 0.1472(3) 0.9573(12) 0.174(7) Uani 1 1 d D . .
H57 H -0.1611 0.1345 0.9175 0.209 Uiso 1 1 calc R . .
C58 C -0.0502(6) 0.17546(15) 0.9321(4) 0.147(5) Uani 1 1 d D . .
H58 H -0.0687 0.1813 0.8751 0.177 Uiso 1 1 calc R . .
N9 N 0.4590(6) 0.10967(15) 0.9958(4) 0.286(13) Uani 1 1 d RD . .
C59 C 0.5399(6) 0.08814(15) 0.9665(4) 0.42(2) Uani 1 1 d RD . .
H59 H 0.6198 0.0775 0.9932 0.509 Uiso 1 1 calc R . .
C60 C 0.4800(6) 0.08532(15) 0.8894(4) 0.261(13) Uani 1 1 d RD . .
H60 H 0.5225 0.0696 0.8576 0.314 Uiso 1 1 calc R . .
C61 C 0.3706(6) 0.10033(15) 0.8470(4) 0.218(11) Uani 1 1 d RD . .
H61 H 0.3403 0.0956 0.7904 0.262 Uiso 1 1 calc R . .
C62 C 0.3069(6) 0.12266(15) 0.8910(4) 0.215(11) Uani 1 1 d RD . .
H62 H 0.2273 0.1340 0.8662 0.258 Uiso 1 1 calc R . .
C63 C 0.3590(6) 0.12863(15) 0.9718(4) 0.258(15) Uani 1 1 d RD . .
H63 H 0.3247 0.1449 1.0057 0.309 Uiso 1 1 calc R . .

loop_
_atom_site_aniso_label
_atom_site_aniso_U_11
_atom_site_aniso_U_22
_atom_site_aniso_U_33
_atom_site_aniso_U_23
_atom_site_aniso_U_13
_atom_site_aniso_U_12
Ni1 0.0522(9) 0.0700(12) 0.0522(9) 0.0025(8) 0.0221(7) 0.0040(7)
N1 0.098(7) 0.074(6) 0.093(6) -0.003(5) 0.064(5) -0.012(4)
N2 0.060(5) 0.165(10) 0.073(6) 0.013(6) 0.016(4) 0.015(5)
C1 0.098(8) 0.183(15) 0.132(12) 0.078(11) 0.043(8) 0.076(9)
C2 0.131(12) 0.104(10) 0.165(13) 0.040(9) 0.072(10) 0.054(8)
C3 0.137(11) 0.104(10) 0.132(11) -0.057(8) 0.089(9) -0.039(8)
C4 0.154(13) 0.183(15) 0.110(11) -0.061(10) 0.075(10) -0.080(13)
C5 0.087(8) 0.274(18) 0.045(7) -0.012(10) -0.001(5) 0.008(10)
C23 0.053(5) 0.066(6) 0.045(6) -0.001(4) 0.016(5) 0.005(4)
C24 0.031(4) 0.060(7) 0.041(5) -0.006(5) 0.006(4) -0.010(4)
C25 0.071(6) 0.055(7) 0.071(6) 0.011(5) 0.026(5) 0.003(5)
C26 0.067(6) 0.046(7) 0.085(6) -0.013(5) 0.044(5) -0.010(5)
C27 0.047(5) 0.048(7) 0.054(5) -0.005(5) 0.017(4) -0.005(5)
C28 0.065(6) 0.073(8) 0.056(6) 0.015(5) 0.027(5) -0.007(5)
C29 0.052(5) 0.053(7) 0.062(6) -0.006(5) 0.027(5) 0.010(4)
C30 0.060(6) 0.069(9) 0.073(7) 0.005(6) 0.035(5) 0.000(6)
O1 0.140(6) 0.075(6) 0.145(6) -0.030(4) 0.102(5) -0.022(4)
O2 0.072(4) 0.080(5) 0.065(4) -0.002(3) 0.041(3) 0.003(3)
Ni2 0.0522(7) 0.0499(8) 0.0565(7) -0.0018(5) 0.0167(5) -0.0103(5)
N3 0.054(4) 0.065(6) 0.072(5) 0.009(4) 0.007(3) -0.020(4)
N4 0.067(5) 0.054(6) 0.077(5) -0.009(4) 0.027(4) -0.021(4)
N5 0.050(4) 0.065(6) 0.081(6) 0.009(4) 0.010(4) 0.000(4)
N6 0.059(5) 0.052(6) 0.069(5) -0.004(4) 0.025(4) -0.015(4)
C6 0.105(8) 0.047(8) 0.089(7) -0.010(5) 0.042(6) -0.013(6)
C7 0.078(7) 0.058(8) 0.124(9) 0.007(6) 0.024(7) 0.003(5)
C8 0.066(6) 0.074(9) 0.107(9) 0.024(6) 0.013(5) 0.001(5)
C9 0.076(6) 0.088(9) 0.049(6) -0.003(5) 0.007(4) -0.023(5)
C10 0.098(8) 0.067(8) 0.066(6) -0.006(5) 0.026(6) -0.019(6)
C11 0.087(7) 0.045(8) 0.112(8) -0.013(5) 0.049(6) -0.019(5)
C12 0.063(7) 0.063(8) 0.150(10) 0.001(6) 0.019(7) -0.012(5)
C13 0.071(6) 0.077(9) 0.108(8) 0.010(6) 0.014(5) 0.002(5)
C14 0.061(6) 0.123(10) 0.059(7) 0.005(6) 0.004(5) 0.000(6)
C15 0.088(8) 0.085(9) 0.071(7) -0.010(5) 0.024(6) -0.031(6)
C41 0.058(6) 0.053(8) 0.065(6) 0.000(5) 0.021(4) -0.007(5)
C42 0.058(6) 0.053(7) 0.058(6) 0.004(5) 0.020(4) -0.017(5)
C43 0.064(6) 0.068(8) 0.078(6) 0.012(5) 0.034(5) -0.020(6)
C44 0.049(6) 0.046(7) 0.091(6) 0.004(5) 0.037(5) -0.003(4)
C45 0.056(6) 0.045(7) 0.040(5) 0.003(4) -0.006(4) 0.002(5)
C46 0.066(6) 0.057(8) 0.095(7) 0.008(5) 0.036(5) -0.022(6)
C47 0.065(6) 0.063(8) 0.090(7) 0.006(5) 0.026(5) 0.006(5)
C48 0.056(6) 0.045(7) 0.049(6) 0.004(5) -0.008(5) -0.020(5)
O5 0.077(4) 0.054(4) 0.092(4) -0.011(3) 0.032(3) -0.017(3)
O6 0.067(4) 0.057(4) 0.087(4) 0.003(3) 0.038(3) -0.022(3)
C16 0.038(5) 0.038(6) 0.043(5) 0.002(5) 0.010(4) -0.003(4)
C17 0.043(5) 0.024(6) 0.057(5) 0.005(4) 0.019(4) -0.008(4)
C18 0.034(5) 0.038(6) 0.050(5) 0.004(5) 0.003(4) 0.002(4)
C19 0.042(5) 0.049(6) 0.043(5) 0.001(5) 0.016(3) -0.004(5)
C20 0.056(5) 0.035(7) 0.046(5) -0.002(4) 0.008(4) 0.002(5)
C21 0.034(5) 0.047(7) 0.046(5) -0.009(4) 0.012(4) 0.002(4)
C22 0.047(5) 0.050(6) 0.053(6) -0.004(4) 0.012(5) -0.015(4)
C31 0.046(5) 0.046(7) 0.057(6) 0.006(5) 0.004(4) -0.008(5)
C40 0.059(6) 0.046(7) 0.052(5) 0.002(5) 0.022(4) -0.005(5)
C32 0.047(5) 0.031(7) 0.071(6) -0.001(4) 0.007(4) 0.003(4)
C33 0.037(5) 0.043(7) 0.056(6) -0.007(5) 0.009(4) 0.005(4)
C34 0.056(6) 0.042(6) 0.085(7) -0.001(5) 0.031(4) 0.006(5)
C35 0.067(6) 0.040(7) 0.078(6) 0.006(4) 0.031(5) 0.008(4)
C36 0.036(5) 0.038(6) 0.056(6) -0.002(4) 0.011(4) 0.000(4)
C37 0.078(6) 0.062(7) 0.074(6) 0.008(5) 0.043(5) 0.019(5)
C38 0.099(7) 0.061(8) 0.068(6) 0.017(5) 0.033(6) 0.014(5)
C39 0.052(6) 0.042(7) 0.065(7) -0.009(5) 0.005(5) 0.000(5)
O3 0.083(4) 0.052(4) 0.091(4) 0.017(3) 0.041(3) 0.023(3)
O4 0.065(4) 0.064(4) 0.067(4) 0.003(3) 0.028(3) 0.018(3)
OW1 0.073(4) 0.108(5) 0.138(5) 0.006(4) 0.022(4) -0.008(3)
OW2 0.087(4) 0.104(6) 0.178(6) -0.041(4) 0.048(4) -0.010(4)
N7 0.163(11) 0.125(14) 0.211(13) -0.053(10) 0.063(10) -0.033(8)
C49 0.157(13) 0.124(17) 0.173(19) -0.038(12) 0.040(11) 0.014(11)
C50 0.141(13) 0.151(14) 0.118(13) 0.017(14) -0.020(11) 0.007(10)
C51 0.237(19) 0.17(2) 0.138(15) 0.058(15) 0.054(14) 0.017(13)
C52 0.27(2) 0.128(18) 0.156(18) 0.034(12) 0.005(14) -0.014(14)
C53 0.145(12) 0.088(12) 0.148(13) -0.002(11) 0.024(10) 0.014(8)
N8 0.147(10) 0.127(10) 0.161(11) -0.026(8) 0.024(9) -0.046(7)
C54 0.120(11) 0.31(3) 0.100(12) 0.002(14) 0.010(10) -0.041(13)
C55 0.160(18) 0.21(3) 0.134(16) 0.021(14) 0.079(13) 0.048(14)
C56 0.20(2) 0.101(16) 0.25(3) 0.045(16) 0.12(2) 0.045(12)
C57 0.167(14) 0.101(16) 0.25(2) -0.065(13) -0.009(16) -0.001(11)
C58 0.181(16) 0.100(14) 0.152(13) 0.014(11) -0.020(10) 0.005(10)
N9 0.243(19) 0.30(3) 0.286(18) 0.120(17) -0.089(16) -0.14(2)
C59 0.140(18) 0.42(5) 0.70(7) 0.05(4) -0.01(3) 0.04(2)
C60 0.095(15) 0.31(3) 0.39(4) -0.05(2) 0.047(17) 0.015(15)
C61 0.19(2) 0.35(3) 0.130(11) -0.041(15) 0.084(14) -0.114(19)
C62 0.132(11) 0.19(2) 0.34(3) 0.16(2) 0.100(17) -0.003(12)
C63 0.48(4) 0.103(17) 0.22(2) -0.078(16) 0.17(2) -0.11(2)

loop_
_atom_type_symbol
_atom_type_description
_atom_type_scat_dispersion_real
_atom_type_scat_dispersion_imag
_atom_type_scat_source
C C 0.0033 0.0016 'International Tables Vol C Tables 4.2.6.8 and 6.1.1.4'
H H 0.0000 0.0000 'International Tables Vol C Tables 4.2.6.8 and 6.1.1.4'
N N 0.0061 0.0033 'International Tables Vol C Tables 4.2.6.8 and 6.1.1.4'
O O 0.0106 0.0060 'International Tables Vol C Tables 4.2.6.8 and 6.1.1.4'
Ni Ni 0.3393 1.1124 'International Tables Vol C Tables 4.2.6.8 and 6.1.1.4'

loop_
_geom_angle_atom_site_label_1
_geom_angle_atom_site_label_2
_geom_angle_atom_site_label_3
_geom_angle
_geom_angle_site_symmetry_1
_geom_angle_site_symmetry_3
_geom_angle_publ_flag
N1 Ni1 N1 180.00(11) 3_964 . ?
N1 Ni1 N2 94.7(4) 3_964 . ?
N1 Ni1 N2 85.3(4) . . ?
N1 Ni1 N2 85.3(4) 3_964 3_964 ?
N1 Ni1 N2 94.7(4) . 3_964 ?
N2 Ni1 N2 180.000(1) . 3_964 ?
N1 Ni1 O2 86.6(2) 3_964 3_964 ?
N1 Ni1 O2 93.4(2) . 3_964 ?
N2 Ni1 O2 91.6(2) . 3_964 ?
N2 Ni1 O2 88.4(2) 3_964 3_964 ?
N1 Ni1 O2 93.4(2) 3_964 . ?
N1 Ni1 O2 86.6(2) . . ?
N2 Ni1 O2 88.4(2) . . ?
N2 Ni1 O2 91.6(2) 3_964 . ?
O2 Ni1 O2 180.000(1) 3_964 . ?
C2 N1 C3 110.9(9) . . ?
C2 N1 Ni1 107.4(7) . . ?
C3 N1 Ni1 118.2(6) . . ?
C2 N1 H1 106.6 . . ?
C3 N1 H1 106.6 . . ?
Ni1 N1 H1 106.6 . . ?
C1 N2 C5 115.4(10) . 3_964 ?
C1 N2 Ni1 106.1(6) . . ?
C5 N2 Ni1 114.5(6) 3_964 . ?
C1 N2 H2 106.7 . . ?
C5 N2 H2 106.7 3_964 . ?
Ni1 N2 H2 106.7 . . ?
N2 C1 C2 109.8(9) . . ?
N2 C1 H1A 109.7 . . ?
C2 C1 H1A 109.7 . . ?
N2 C1 H1B 109.7 . . ?
C2 C1 H1B 109.7 . . ?
H1A C1 H1B 108.2 . . ?
N1 C2 C1 108.8(9) . . ?
N1 C2 H2A 109.9 . . ?
C1 C2 H2A 109.9 . . ?
N1 C2 H2B 109.9 . . ?
C1 C2 H2B 109.9 . . ?
H2A C2 H2B 108.3 . . ?
N1 C3 C4 109.9(9) . . ?
N1 C3 H3A 109.7 . . ?
C4 C3 H3A 109.7 . . ?
N1 C3 H3B 109.7 . . ?
C4 C3 H3B 109.7 . . ?
H3A C3 H3B 108.2 . . ?
C5 C4 C3 117.7(12) . . ?
C5 C4 H4A 107.9 . . ?
C3 C4 H4A 107.9 . . ?
C5 C4 H4B 107.9 . . ?
C3 C4 H4B 107.9 . . ?
H4A C4 H4B 107.2 . . ?
C4 C5 N2 112.0(10) . 3_964 ?
C4 C5 H5A 109.2 . . ?
N2 C5 H5A 109.2 3_964 . ?
C4 C5 H5B 109.2 . . ?
N2 C5 H5B 109.2 3_964 . ?
H5A C5 H5B 107.9 . . ?
C22 C23 C24 178.5(8) . . ?
C25 C24 C29 117.4(7) . . ?
C25 C24 C23 120.9(8) . . ?
C29 C24 C23 121.8(8) . . ?
C24 C25 C26 122.4(7) . . ?
C24 C25 H25 118.8 . . ?
C26 C25 H25 118.8 . . ?
C27 C26 C25 119.5(7) . . ?
C27 C26 H26 120.3 . . ?
C25 C26 H26 120.3 . . ?
C28 C27 C26 118.8(7) . . ?
C28 C27 C30 123.2(8) . . ?
C26 C27 C30 118.0(8) . . ?
C27 C28 C29 121.9(7) . . ?
C27 C28 H28 119.0 . . ?
C29 C28 H28 119.0 . . ?
C28 C29 C24 120.0(7) . . ?
C28 C29 H29 120.0 . . ?
C24 C29 H29 120.0 . . ?
O1 C30 O2 124.7(8) . . ?
O1 C30 C27 121.1(9) . . ?
O2 C30 C27 114.1(9) . . ?
C30 O2 Ni1 133.1(5) . . ?
N3 Ni2 N5 179.4(3) . . ?
N3 Ni2 N4 86.4(3) . . ?
N5 Ni2 N4 93.7(3) . . ?
N3 Ni2 N6 94.8(3) . . ?
N5 Ni2 N6 85.1(3) . . ?
N4 Ni2 N6 178.6(3) . . ?
N3 Ni2 O4 88.6(2) . 2_645 ?
N5 Ni2 O4 92.0(2) . 2_645 ?
N4 Ni2 O4 85.5(2) . 2_645 ?
N6 Ni2 O4 95.3(2) . 2_645 ?
N3 Ni2 O6 88.4(2) . . ?
N5 Ni2 O6 91.0(2) . . ?
N4 Ni2 O6 93.7(2) . . ?
N6 Ni2 O6 85.6(2) . . ?
O4 Ni2 O6 176.89(19) 2_645 . ?
C8 N3 C9 115.3(7) . . ?
C8 N3 Ni2 115.4(5) . . ?
C9 N3 Ni2 103.4(5) . . ?
C8 N3 H3 107.4 . . ?
C9 N3 H3 107.4 . . ?
Ni2 N3 H3 107.4 . . ?
C10 N4 C11 114.0(6) . . ?
C10 N4 Ni2 105.5(5) . . ?
C11 N4 Ni2 118.1(5) . . ?
C10 N4 H4 106.1 . . ?
C11 N4 H4 106.1 . . ?
Ni2 N4 H4 106.1 . . ?
C13 N5 C14 112.7(7) . . ?
C13 N5 Ni2 116.1(5) . . ?
C14 N5 Ni2 106.3(5) . . ?
C13 N5 H5 107.1 . . ?
C14 N5 H5 107.1 . . ?
Ni2 N5 H5 107.1 . . ?
C6 N6 C15 116.4(6) . . ?
C6 N6 Ni2 116.6(5) . . ?
C15 N6 Ni2 105.0(5) . . ?
C6 N6 H6 106.0 . . ?
C15 N6 H6 106.0 . . ?
Ni2 N6 H6 106.0 . . ?
N6 C6 C7 115.7(7) . . ?
N6 C6 H6A 108.4 . . ?
C7 C6 H6A 108.4 . . ?
N6 C6 H6B 108.4 . . ?
C7 C6 H6B 108.4 . . ?
H6A C6 H6B 107.4 . . ?
C6 C7 C8 115.5(7) . . ?
C6 C7 H7A 108.4 . . ?
C8 C7 H7A 108.4 . . ?
C6 C7 H7B 108.4 . . ?
C8 C7 H7B 108.4 . . ?
H7A C7 H7B 107.5 . . ?
N3 C8 C7 113.3(7) . . ?
N3 C8 H8A 108.9 . . ?
C7 C8 H8A 108.9 . . ?
N3 C8 H8B 108.9 . . ?
C7 C8 H8B 108.9 . . ?
H8A C8 H8B 107.7 . . ?
C10 C9 N3 110.4(7) . . ?
C10 C9 H9A 109.6 . . ?
N3 C9 H9A 109.6 . . ?
C10 C9 H9B 109.6 . . ?
N3 C9 H9B 109.6 . . ?
H9A C9 H9B 108.1 . . ?
N4 C10 C9 109.1(6) . . ?
N4 C10 H10A 109.9 . . ?
C9 C10 H10A 109.9 . . ?
N4 C10 H10B 109.9 . . ?
C9 C10 H10B 109.9 . . ?
H10A C10 H10B 108.3 . . ?
N4 C11 C12 113.4(6) . . ?
N4 C11 H11A 108.9 . . ?
C12 C11 H11A 108.9 . . ?
N4 C11 H11B 108.9 . . ?
C12 C11 H11B 108.9 . . ?
H11A C11 H11B 107.7 . . ?
C13 C12 C11 116.8(7) . . ?
C13 C12 H12A 108.1 . . ?
C11 C12 H12A 108.1 . . ?
C13 C12 H12B 108.1 . . ?
C11 C12 H12B 108.1 . . ?
H12A C12 H12B 107.3 . . ?
N5 C13 C12 112.7(8) . . ?
N5 C13 H13A 109.1 . . ?
C12 C13 H13A 109.1 . . ?
N5 C13 H13B 109.1 . . ?
C12 C13 H13B 109.1 . . ?
H13A C13 H13B 107.8 . . ?
N5 C14 C15 108.1(7) . . ?
N5 C14 H14A 110.1 . . ?
C15 C14 H14A 110.1 . . ?
N5 C14 H14B 110.1 . . ?
C15 C14 H14B 110.1 . . ?
H14A C14 H14B 108.4 . . ?
N6 C15 C14 110.2(6) . . ?
N6 C15 H15A 109.6 . . ?
C14 C15 H15A 109.6 . . ?
N6 C15 H15B 109.6 . . ?
C14 C15 H15B 109.6 . . ?
H15A C15 H15B 108.1 . . ?
C40 C41 C42 175.6(8) . . ?
C43 C42 C47 117.2(7) . . ?
C43 C42 C41 120.5(8) . . ?
C47 C42 C41 122.1(9) . . ?
C44 C43 C42 122.4(7) . . ?
C44 C43 H43 118.8 . . ?
C42 C43 H43 118.8 . . ?
C43 C44 C45 120.4(7) . . ?
C43 C44 H44 119.8 . . ?
C45 C44 H44 119.8 . . ?
C46 C45 C44 117.9(7) . . ?
C46 C45 C48 120.1(8) . . ?
C44 C45 C48 122.0(8) . . ?
C45 C46 C47 121.8(7) . . ?
C45 C46 H46 119.1 . . ?
C47 C46 H46 119.1 . . ?
C46 C47 C42 120.3(8) . . ?
C46 C47 H47 119.9 . . ?
C42 C47 H47 119.9 . . ?
O5 C48 O6 126.9(7) . . ?
O5 C48 C45 117.5(8) . . ?
O6 C48 C45 115.6(8) . . ?
C48 O6 Ni2 131.2(5) . . ?
C17 C16 C21 119.7(7) . . ?
C17 C16 C22 122.1(7) . . ?
C21 C16 C22 118.2(7) . . ?
C16 C17 C18 121.0(7) . . ?
C16 C17 H17 119.5 . . ?
C18 C17 H17 119.5 . . ?
C19 C18 C17 118.8(7) . . ?
C19 C18 C31 121.1(7) . . ?
C17 C18 C31 120.0(7) . . ?
C18 C19 C20 122.2(7) . . ?
C18 C19 H19 118.9 . . ?
C20 C19 H19 118.9 . . ?
C19 C20 C21 117.5(7) . . ?
C19 C20 C40 121.7(7) . . ?
C21 C20 C40 120.7(8) . . ?
C16 C21 C20 120.8(7) . . ?
C16 C21 H21 119.6 . . ?
C20 C21 H21 119.6 . . ?
C23 C22 C16 177.5(8) . . ?
C32 C31 C18 173.9(8) . . ?
C41 C40 C20 172.6(8) . . ?
C31 C32 C33 173.1(8) . . ?
C34 C33 C38 117.2(7) . . ?
C34 C33 C32 119.9(7) . . ?
C38 C33 C32 122.8(8) . . ?
C35 C34 C33 121.3(7) . . ?
C35 C34 H34 119.3 . . ?
C33 C34 H34 119.3 . . ?
C34 C35 C36 122.4(7) . . ?
C34 C35 H35 118.8 . . ?
C36 C35 H35 118.8 . . ?
C37 C36 C35 116.0(7) . . ?
C37 C36 C39 122.2(8) . . ?
C35 C36 C39 121.7(8) . . ?
C36 C37 C38 121.9(7) . . ?
C36 C37 H37 119.1 . . ?
C38 C37 H37 119.1 . . ?
C33 C38 C37 121.1(7) . . ?
C33 C38 H38 119.5 . . ?
C37 C38 H38 119.5 . . ?
O4 C39 O3 126.9(7) . . ?
O4 C39 C36 115.7(8) . . ?
O3 C39 C36 117.4(8) . . ?
C39 O4 Ni2 131.3(5) . 2_655 ?
C53 N7 C49 120.0(14) . . ?
C50 C49 N7 116.7(14) . . ?
C50 C49 H49 121.7 . . ?
N7 C49 H49 121.6 . . ?
C49 C50 C51 127.5(16) . . ?
C49 C50 H50 116.2 . . ?
C51 C50 H50 116.3 . . ?
C52 C51 C50 109.1(16) . . ?
C52 C51 H51 125.4 . . ?
C50 C51 H51 125.4 . . ?
C51 C52 C53 130.9(18) . . ?
C51 C52 H52 114.5 . . ?
C53 C52 H52 114.6 . . ?
N7 C53 C52 115.8(14) . . ?
N7 C53 H53 122.1 . . ?
C52 C53 H53 122.1 . . ?
C58 N8 C54 115.6(13) . . ?
N8 C54 C55 124.1(19) . . ?
N8 C54 H54 118.0 . . ?
C55 C54 H54 117.9 . . ?
C54 C55 C56 120(2) . . ?
C54 C55 H55 119.8 . . ?
C56 C55 H55 119.8 . . ?
C57 C56 C55 113(2) . . ?
C57 C56 H56 123.4 . . ?
C55 C56 H56 123.4 . . ?
C56 C57 C58 122.6(18) . . ?
C56 C57 H57 118.7 . . ?
C58 C57 H57 118.7 . . ?
N8 C58 C57 124.0(11) . . ?
N8 C58 H58 118.0 . . ?
C57 C58 H58 118.0 . . ?
C63 N9 C59 140.6 . . ?
N9 C59 C60 100.7 . . ?
N9 C59 H59 129.6 . . ?
C60 C59 H59 129.6 . . ?
C59 C60 C61 132.7 . . ?
C59 C60 H60 113.6 . . ?
C61 C60 H60 113.6 . . ?
C60 C61 C62 115.0 . . ?
C60 C61 H61 122.5 . . ?
C62 C61 H61 122.5 . . ?
C61 C62 C63 119.0 . . ?
C61 C62 H62 120.5 . . ?
C63 C62 H62 120.5 . . ?
N9 C63 C62 111.5 . . ?
N9 C63 H63 124.2 . . ?
C62 C63 H63 124.2 . . ?

loop_
_geom_bond_atom_site_label_1
_geom_bond_atom_site_label_2
_geom_bond_distance
_geom_bond_site_symmetry_2
_geom_bond_publ_flag
Ni1 N1 2.045(7) 3_964 ?
Ni1 N1 2.045(7) . ?
Ni1 N2 2.050(7) . ?
Ni1 N2 2.050(7) 3_964 ?
Ni1 O2 2.140(5) 3_964 ?
Ni1 O2 2.140(5) . ?
N1 C2 1.438(11) . ?
N1 C3 1.453(11) . ?
N1 H1 0.9100 . ?
N2 C1 1.462(12) . ?
N2 C5 1.490(11) 3_964 ?
N2 H2 0.9100 . ?
C1 C2 1.524(13) . ?
C1 H1A 0.9700 . ?
C1 H1B 0.9700 . ?
C2 H2A 0.9700 . ?
C2 H2B 0.9700 . ?
C3 C4 1.524(14) . ?
C3 H3A 0.9700 . ?
C3 H3B 0.9700 . ?
C4 C5 1.478(14) . ?
C4 H4A 0.9700 . ?
C4 H4B 0.9700 . ?
C5 N2 1.490(11) 3_964 ?
C5 H5A 0.9700 . ?
C5 H5B 0.9700 . ?
C23 C22 1.195(9) . ?
C23 C24 1.439(10) . ?
C24 C25 1.371(9) . ?
C24 C29 1.390(9) . ?
C25 C26 1.391(9) . ?
C25 H25 0.9300 . ?
C26 C27 1.372(9) . ?
C26 H26 0.9300 . ?
C27 C28 1.361(9) . ?
C27 C30 1.517(10) . ?
C28 C29 1.387(9) . ?
C28 H28 0.9300 . ?
C29 H29 0.9300 . ?
C30 O1 1.216(9) . ?
C30 O2 1.289(9) . ?
Ni2 N3 2.050(6) . ?
Ni2 N5 2.052(6) . ?
Ni2 N4 2.061(6) . ?
Ni2 N6 2.075(6) . ?
Ni2 O4 2.115(5) 2_645 ?
Ni2 O6 2.121(5) . ?
N3 C8 1.444(9) . ?
N3 C9 1.494(8) . ?
N3 H3 0.9100 . ?
N4 C10 1.441(8) . ?
N4 C11 1.461(8) . ?
N4 H4 0.9100 . ?
N5 C13 1.448(9) . ?
N5 C14 1.486(8) . ?
N5 H5 0.9100 . ?
N6 C6 1.457(8) . ?
N6 C15 1.457(9) . ?
N6 H6 0.9100 . ?
C6 C7 1.495(10) . ?
C6 H6A 0.9700 . ?
C6 H6B 0.9700 . ?
C7 C8 1.517(10) . ?
C7 H7A 0.9700 . ?
C7 H7B 0.9700 . ?
C8 H8A 0.9700 . ?
C8 H8B 0.9700 . ?
C9 C10 1.484(9) . ?
C9 H9A 0.9700 . ?
C9 H9B 0.9700 . ?
C10 H10A 0.9700 . ?
C10 H10B 0.9700 . ?
C11 C12 1.536(10) . ?
C11 H11A 0.9700 . ?
C11 H11B 0.9700 . ?
C12 C13 1.512(10) . ?
C12 H12A 0.9700 . ?
C12 H12B 0.9700 . ?
C13 H13A 0.9700 . ?
C13 H13B 0.9700 . ?
C14 C15 1.488(10) . ?
C14 H14A 0.9700 . ?
C14 H14B 0.9700 . ?
C15 H15A 0.9700 . ?
C15 H15B 0.9700 . ?
C41 C40 1.184(10) . ?
C41 C42 1.441(10) . ?
C42 C43 1.390(10) . ?
C42 C47 1.401(9) . ?
C43 C44 1.375(9) . ?
C43 H43 0.9300 . ?
C44 C45 1.396(9) . ?
C44 H44 0.9300 . ?
C45 C46 1.381(9) . ?
C45 C48 1.523(10) . ?
C46 C47 1.393(9) . ?
C46 H46 0.9300 . ?
C47 H47 0.9300 . ?
C48 O5 1.247(8) . ?
C48 O6 1.252(8) . ?
C16 C17 1.362(8) . ?
C16 C21 1.388(8) . ?
C16 C22 1.452(10) . ?
C17 C18 1.389(9) . ?
C17 H17 0.9300 . ?
C18 C19 1.370(9) . ?
C18 C31 1.472(10) . ?
C19 C20 1.387(9) . ?
C19 H19 0.9300 . ?
C20 C21 1.399(8) . ?
C20 C40 1.413(10) . ?
C21 H21 0.9300 . ?
C31 C32 1.175(10) . ?
C32 C33 1.429(10) . ?
C33 C34 1.364(9) . ?
C33 C38 1.379(9) . ?
C34 C35 1.361(9) . ?
C34 H34 0.9300 . ?
C35 C36 1.387(9) . ?
C35 H35 0.9300 . ?
C36 C37 1.363(9) . ?
C36 C39 1.530(9) . ?
C37 C38 1.381(9) . ?
C37 H37 0.9300 . ?
C38 H38 0.9300 . ?
C39 O4 1.254(8) . ?
C39 O3 1.256(8) . ?
O4 Ni2 2.115(5) 2_655 ?
N7 C53 1.274(11) . ?
N7 C49 1.398(13) . ?
C49 C50 1.308(13) . ?
C49 H49 0.9300 . ?
C50 C51 1.346(14) . ?
C50 H50 0.9300 . ?
C51 C52 1.279(14) . ?
C51 H51 0.9300 . ?
C52 C53 1.364(14) . ?
C52 H52 0.9300 . ?
C53 H53 0.9300 . ?
N8 C58 1.247(10) . ?
N8 C54 1.297(13) . ?
C54 C55 1.332(16) . ?
C54 H54 0.9300 . ?
C55 C56 1.360(16) . ?
C55 H55 0.9300 . ?
C56 C57 1.322(15) . ?
C56 H56 0.9300 . ?
C57 C58 1.338(15) . ?
C57 H57 0.9300 . ?
C58 H58 0.9300 . ?
N9 C63 1.2437 . ?
N9 C59 1.2796 . ?
C59 C60 1.2922 . ?
C59 H59 0.9300 . ?
C60 C61 1.3173 . ?
C60 H60 0.9300 . ?
C61 C62 1.3253 . ?
C61 H61 0.9300 . ?
C62 C63 1.3417 . ?
C62 H62 0.9300 . ?
C63 H63 0.9300 . ?
